data_1515724
loop_
_publ_author_name
'Mondal, Barnali'
'Captain, Burjor'
'Ramamurthy, V.'

_publ_section_title
;
 Photodimerization of HCl salts of azastilbenes in the solid state.
;
_journal_issue 6
_journal_name_full
'Photochemical &amp; photobiological sciences : Official journal of the European Photochemistry Association and the European Society for Photobiology'
_journal_page_first 891
_journal_page_last 894
_journal_paper_doi 10.1039/c1pp05070b
_journal_volume 10
_journal_year 2011
_chemical_formula_sum 'C26 H20 Cl2 N2'
_chemical_formula_weight 431.34
_chemical_name_systematic
;
?
;
_space_group_IT_number 14
_symmetry_cell_setting monoclinic
_symmetry_space_group_name_Hall '-P 2yn'
_symmetry_space_group_name_H-M 'P 1 21/n 1'
_atom_sites_solution_hydrogens geom
_atom_sites_solution_primary direct
_atom_sites_solution_secondary difmap
_audit_creation_method SHELXL-97
_cell_angle_alpha 90.00
_cell_angle_beta 94.2639(8)
_cell_angle_gamma 90.00
_cell_formula_units_Z 4
_cell_length_a 9.6675(6)
_cell_length_b 13.8938(8)
_cell_length_c 16.3247(9)
_cell_measurement_reflns_used 6086
_cell_measurement_temperature 296(2)
_cell_measurement_theta_max 30.28
_cell_measurement_theta_min 2.37
_cell_volume 2186.6(2)
_computing_cell_refinement 'SAINT+ V7.46A (Bruker, 2007)'
_computing_data_collection 'APEX2 v2.2-0 (Bruker, 2007)'
_computing_data_reduction 'SAINT+ V7.46A (Bruker, 2007)'
_computing_molecular_graphics 'XSHELL v4.02 (Bruker, 2000)'
_computing_publication_material 'XCIF v6.12 (Bruker, 2001)'
_computing_structure_refinement 'SHELXL-97 (Sheldrick, 2008)'
_computing_structure_solution 'SHELXS-97 (Sheldrick, 2008)'
_diffrn_ambient_temperature 296(2)
_diffrn_measured_fraction_theta_full 1.000
_diffrn_measured_fraction_theta_max 1.000
_diffrn_measurement_device_type 'Bruker SMART APEX2 CCD diffractometer'
_diffrn_measurement_method 'omega scans'
_diffrn_radiation_monochromator graphite
_diffrn_radiation_source 'fine-focus sealed tube'
_diffrn_radiation_type MoK\a
_diffrn_radiation_wavelength 0.71073
_diffrn_reflns_av_R_equivalents 0.0255
_diffrn_reflns_av_sigmaI/netI 0.0228
_diffrn_reflns_limit_h_max 13
_diffrn_reflns_limit_h_min -13
_diffrn_reflns_limit_k_max 18
_diffrn_reflns_limit_k_min -18
_diffrn_reflns_limit_l_max 22
_diffrn_reflns_limit_l_min -22
_diffrn_reflns_number 23257
_diffrn_reflns_theta_full 29.00
_diffrn_reflns_theta_max 29.00
_diffrn_reflns_theta_min 1.93
_exptl_absorpt_coefficient_mu 0.312
_exptl_absorpt_correction_T_max 0.9815
_exptl_absorpt_correction_T_min 0.8646
_exptl_absorpt_correction_type multi-scan
_exptl_absorpt_process_details '(SADABS 2007/4 Bruker)'
_exptl_crystal_colour Colourless
_exptl_crystal_density_diffrn 1.310
_exptl_crystal_density_method 'not measured'
_exptl_crystal_description Plate
_exptl_crystal_F_000 896
_exptl_crystal_size_max 0.48
_exptl_crystal_size_mid 0.34
_exptl_crystal_size_min 0.06
_refine_diff_density_max 0.496
_refine_diff_density_min -0.508
_refine_diff_density_rms 0.038
_refine_ls_extinction_method none
_refine_ls_goodness_of_fit_ref 1.024
_refine_ls_hydrogen_treatment constr
_refine_ls_matrix_type full
_refine_ls_number_parameters 271
_refine_ls_number_reflns 5809
_refine_ls_number_restraints 0
_refine_ls_restrained_S_all 1.024
_refine_ls_R_factor_all 0.0682
_refine_ls_R_factor_gt 0.0463
_refine_ls_shift/su_max 0.001
_refine_ls_shift/su_mean 0.000
_refine_ls_structure_factor_coef Fsqd
_refine_ls_weighting_details 'calc w=1/[\s^2^(Fo^2^)+(0.0513P)^2^+0.7185P] where P=(Fo^2^+2Fc^2^)/3'
_refine_ls_weighting_scheme calc
_refine_ls_wR_factor_gt 0.1127
_refine_ls_wR_factor_ref 0.1250
_reflns_number_gt 4201
_reflns_number_total 5809
_reflns_threshold_expression >2sigma(I)
_cod_data_source_file c1pp05070b.txt
_cod_data_source_block 4-4ChloroStilbazole-Dimer
_cod_depositor_comments
;
The following automatic conversions were performed:

'_symmetry_cell_setting' value 'Monoclinic' changed to 'monoclinic'
according to
/usr/data/users/saulius/automatic-downloads/retrospective/RSC/lib/dictionaries/cif_core.dic
dictionary named 'cif_core.dic' version 2.4.2 from
2011-04-26.

'_exptl_absorpt_correction_type' value 'Multi-scan'
changed to 'multi-scan' according to
/usr/data/users/saulius/automatic-downloads/retrospective/RSC/lib/dictionaries/cif_core.dic
dictionary named 'cif_core.dic' version 2.4.2 from 2011-04-26.

Automatic conversion script
Id: cif_fix_values 2281 2013-09-26 08:29:07Z andrius 
;
_cod_original_sg_symbol_H-M P2(1)/n
_cod_database_code 1515724

loop_
_symmetry_equiv_pos_as_xyz
'x, y, z'
'-x+1/2, y+1/2, -z+1/2'
'-x, -y, -z'
'x-1/2, -y-1/2, z-1/2'

loop_
_atom_site_label
_atom_site_type_symbol
_atom_site_fract_x
_atom_site_fract_y
_atom_site_fract_z
_atom_site_U_iso_or_equiv
_atom_site_adp_type
_atom_site_occupancy
_atom_site_symmetry_multiplicity
_atom_site_calc_flag
_atom_site_refinement_flags
Cl1 Cl 0.47090(8) 0.81300(5) 0.91591(3) 0.0825(2) Uani 1 1 d .
Cl2 Cl 0.58855(6) 0.90812(4) 0.10823(3) 0.06373(16) Uani 1 1 d .
N1 N 0.6096(2) 0.48995(12) 0.63704(11) 0.0670(5) Uani 1 1 d .
N2 N 0.0872(2) 1.06625(13) 0.40500(14) 0.0723(5) Uani 1 1 d .
C1 C 0.46008(16) 0.83584(11) 0.54678(9) 0.0368(3) Uani 1 1 d .
H1 H 0.5005 0.8978 0.5327 0.044 Uiso 1 1 calc R
C2 C 0.53745(16) 0.75380(11) 0.50159(9) 0.0384(3) Uani 1 1 d .
H2 H 0.6245 0.7775 0.4818 0.046 Uiso 1 1 calc R
C3 C 0.41771(17) 0.75531(11) 0.43128(9) 0.0379(3) Uani 1 1 d .
H3 H 0.3769 0.6911 0.4232 0.046 Uiso 1 1 calc R
C4 C 0.32923(16) 0.81827(11) 0.48798(9) 0.0372(3) Uani 1 1 d .
H4 H 0.2672 0.7753 0.5156 0.045 Uiso 1 1 calc R
C5 C 0.45680(17) 0.83056(11) 0.63886(9) 0.0382(3) Uani 1 1 d .
C6 C 0.3383(2) 0.81141(15) 0.67818(11) 0.0556(5) Uani 1 1 d .
H6 H 0.2548 0.8024 0.6471 0.067 Uiso 1 1 calc R
C7 C 0.3411(2) 0.80524(16) 0.76352(11) 0.0624(5) Uani 1 1 d .
H7 H 0.2605 0.7918 0.7892 0.075 Uiso 1 1 calc R
C8 C 0.4645(2) 0.81936(13) 0.80910(10) 0.0519(4) Uani 1 1 d .
C9 C 0.5833(2) 0.83981(15) 0.77193(11) 0.0538(5) Uani 1 1 d .
H9 H 0.6662 0.8503 0.8033 0.065 Uiso 1 1 calc R
C10 C 0.57876(18) 0.84477(14) 0.68747(10) 0.0478(4) Uani 1 1 d .
H10 H 0.6599 0.8580 0.6624 0.057 Uiso 1 1 calc R
C11 C 0.55958(18) 0.66100(11) 0.54774(9) 0.0405(3) Uani 1 1 d .
C12 C 0.4530(2) 0.60324(13) 0.57030(12) 0.0536(4) Uani 1 1 d .
H12 H 0.3613 0.6204 0.5561 0.064 Uiso 1 1 calc R
C13 C 0.4828(2) 0.51965(14) 0.61422(12) 0.0584(5) Uani 1 1 d .
H13 H 0.4088 0.4820 0.6286 0.070 Uiso 1 1 calc R
C14 C 0.7109(3) 0.54540(16) 0.61461(17) 0.0811(8) Uani 1 1 d .
H14 H 0.8016 0.5260 0.6290 0.097 Uiso 1 1 calc R
C15 C 0.6915(2) 0.63000(15) 0.57132(14) 0.0626(5) Uani 1 1 d .
H15 H 0.7677 0.6661 0.5581 0.075 Uiso 1 1 calc R
C16 C 0.46037(17) 0.79546(11) 0.35115(9) 0.0377(3) Uani 1 1 d .
C17 C 0.44886(17) 0.73856(12) 0.28089(9) 0.0397(3) Uani 1 1 d .
H17 H 0.4136 0.6765 0.2840 0.048 Uiso 1 1 calc R
C18 C 0.48885(17) 0.77229(13) 0.20624(10) 0.0439(4) Uani 1 1 d .
H18 H 0.4798 0.7336 0.1597 0.053 Uiso 1 1 calc R
C19 C 0.54178(17) 0.86331(13) 0.20213(9) 0.0416(4) Uani 1 1 d .
C20 C 0.5569(2) 0.92172(12) 0.27043(10) 0.0477(4) Uani 1 1 d .
H20 H 0.5945 0.9831 0.2670 0.057 Uiso 1 1 calc R
C21 C 0.5150(2) 0.88723(12) 0.34433(10) 0.0482(4) Uani 1 1 d .
H21 H 0.5237 0.9266 0.3905 0.058 Uiso 1 1 calc R
C22 C 0.24625(17) 0.90425(12) 0.45686(10) 0.0405(3) Uani 1 1 d .
C23 C 0.22978(19) 0.98276(13) 0.50767(12) 0.0505(4) Uani 1 1 d .
H23 H 0.2723 0.9832 0.5607 0.061 Uiso 1 1 calc R
C24 C 0.1505(2) 1.06018(14) 0.47976(16) 0.0633(5) Uani 1 1 d .
H24 H 0.1409 1.1114 0.5156 0.076 Uiso 1 1 calc R
C25 C 0.1017(2) 0.99029(19) 0.35668(14) 0.0716(6) Uani 1 1 d .
H25 H 0.0575 0.9919 0.3041 0.086 Uiso 1 1 calc R
C26 C 0.1782(2) 0.90915(15) 0.37927(11) 0.0554(5) Uani 1 1 d .
H26 H 0.1839 0.8583 0.3426 0.066 Uiso 1 1 calc R

loop_
_atom_site_aniso_label
_atom_site_aniso_U_11
_atom_site_aniso_U_22
_atom_site_aniso_U_33
_atom_site_aniso_U_23
_atom_site_aniso_U_13
_atom_site_aniso_U_12
Cl1 0.1211(5) 0.0941(4) 0.0320(2) 0.0020(2) 0.0047(3) 0.0021(4)
Cl2 0.0692(3) 0.0842(4) 0.0395(2) 0.0103(2) 0.0156(2) 0.0023(3)
N1 0.0873(13) 0.0448(9) 0.0651(11) 0.0129(8) -0.0190(9) -0.0051(9)
N2 0.0732(12) 0.0585(11) 0.0871(14) 0.0270(10) 0.0200(11) 0.0145(9)
C1 0.0432(8) 0.0338(7) 0.0332(7) -0.0001(6) 0.0025(6) -0.0060(6)
C2 0.0428(8) 0.0385(8) 0.0339(7) 0.0021(6) 0.0040(6) -0.0033(6)
C3 0.0493(9) 0.0313(7) 0.0329(7) -0.0003(6) 0.0014(6) -0.0050(6)
C4 0.0436(8) 0.0356(8) 0.0323(7) 0.0001(6) 0.0020(6) -0.0051(6)
C5 0.0484(9) 0.0328(8) 0.0332(7) -0.0023(6) 0.0018(6) -0.0050(6)
C6 0.0542(11) 0.0724(13) 0.0397(9) -0.0039(8) 0.0012(8) -0.0226(9)
C7 0.0673(13) 0.0795(14) 0.0416(9) -0.0018(9) 0.0130(9) -0.0252(11)
C8 0.0765(13) 0.0492(10) 0.0297(8) 0.0000(7) 0.0020(8) -0.0006(9)
C9 0.0542(11) 0.0653(12) 0.0402(9) -0.0082(8) -0.0077(8) 0.0053(9)
C10 0.0463(9) 0.0581(11) 0.0389(8) -0.0053(7) 0.0033(7) -0.0019(8)
C11 0.0537(10) 0.0357(8) 0.0320(7) -0.0005(6) 0.0030(6) 0.0000(7)
C12 0.0527(10) 0.0491(10) 0.0604(11) 0.0130(8) 0.0123(9) 0.0028(8)
C13 0.0753(14) 0.0449(10) 0.0558(11) 0.0091(8) 0.0104(10) -0.0090(9)
C14 0.0699(14) 0.0581(13) 0.110(2) 0.0258(13) -0.0307(14) -0.0039(11)
C15 0.0542(11) 0.0515(11) 0.0796(14) 0.0145(10) -0.0126(10) -0.0073(9)
C16 0.0460(9) 0.0346(8) 0.0324(7) -0.0006(6) 0.0018(6) -0.0003(6)
C17 0.0440(9) 0.0354(8) 0.0394(8) -0.0053(6) 0.0009(6) -0.0010(6)
C18 0.0469(9) 0.0500(10) 0.0345(8) -0.0109(7) 0.0009(7) 0.0020(7)
C19 0.0432(9) 0.0499(9) 0.0320(7) 0.0034(7) 0.0052(6) 0.0054(7)
C20 0.0640(11) 0.0370(8) 0.0428(9) 0.0013(7) 0.0096(8) -0.0073(8)
C21 0.0721(12) 0.0383(9) 0.0349(8) -0.0065(6) 0.0073(8) -0.0107(8)
C22 0.0419(8) 0.0401(8) 0.0399(8) 0.0042(7) 0.0050(6) -0.0041(7)
C23 0.0520(10) 0.0458(10) 0.0537(10) -0.0035(8) 0.0042(8) -0.0013(8)
C24 0.0644(13) 0.0433(10) 0.0840(15) 0.0010(10) 0.0176(11) 0.0028(9)
C25 0.0748(15) 0.0838(16) 0.0555(12) 0.0259(12) 0.0008(10) 0.0147(12)
C26 0.0644(12) 0.0578(11) 0.0431(9) 0.0038(8) -0.0021(8) 0.0072(9)

loop_
_atom_type_symbol
_atom_type_description
_atom_type_scat_dispersion_real
_atom_type_scat_dispersion_imag
_atom_type_scat_source
C C 0.0033 0.0016 'International Tables Vol C Tables 4.2.6.8 and 6.1.1.4'
H H 0.0000 0.0000 'International Tables Vol C Tables 4.2.6.8 and 6.1.1.4'
N N 0.0061 0.0033 'International Tables Vol C Tables 4.2.6.8 and 6.1.1.4'
Cl Cl 0.1484 0.1585 'International Tables Vol C Tables 4.2.6.8 and 6.1.1.4'

loop_
_geom_angle_atom_site_label_1
_geom_angle_atom_site_label_2
_geom_angle_atom_site_label_3
_geom_angle
C14 N1 C13 115.61(17)
C24 N2 C25 115.64(18)
C5 C1 C4 122.23(13)
C5 C1 C2 118.50(13)
C4 C1 C2 89.43(11)
C11 C2 C3 116.67(13)
C11 C2 C1 116.18(13)
C3 C2 C1 89.01(11)
C16 C3 C2 113.91(13)
C16 C3 C4 120.06(13)
C2 C3 C4 88.90(11)
C22 C4 C1 118.29(13)
C22 C4 C3 122.84(13)
C1 C4 C3 89.86(12)
C6 C5 C10 117.48(15)
C6 C5 C1 123.56(14)
C10 C5 C1 118.95(14)
C5 C6 C7 121.45(17)
C8 C7 C6 118.96(18)
C9 C8 C7 120.93(16)
C9 C8 Cl1 119.08(15)
C7 C8 Cl1 119.99(15)
C8 C9 C10 119.27(17)
C9 C10 C5 121.90(17)
C15 C11 C12 116.10(16)
C15 C11 C2 120.32(16)
C12 C11 C2 123.58(16)
C11 C12 C13 119.75(18)
N1 C13 C12 124.16(19)
N1 C14 C15 124.4(2)
C11 C15 C14 120.0(2)
C21 C16 C17 117.63(14)
C21 C16 C3 122.67(14)
C17 C16 C3 119.67(14)
C18 C17 C16 121.47(15)
C19 C18 C17 119.02(14)
C18 C19 C20 121.50(15)
C18 C19 Cl2 119.69(13)
C20 C19 Cl2 118.81(14)
C19 C20 C21 118.70(16)
C20 C21 C16 121.66(15)
C26 C22 C23 116.14(16)
C26 C22 C4 123.53(15)
C23 C22 C4 120.27(15)
C24 C23 C22 120.12(19)
N2 C24 C23 124.1(2)
N2 C25 C26 124.5(2)
C25 C26 C22 119.48(19)

loop_
_geom_bond_atom_site_label_1
_geom_bond_atom_site_label_2
_geom_bond_distance
Cl1 C8 1.7424(17)
Cl2 C19 1.7450(16)
N1 C14 1.320(3)
N1 C13 1.321(3)
N2 C24 1.327(3)
N2 C25 1.331(3)
C1 C5 1.508(2)
C1 C4 1.549(2)
C1 C2 1.576(2)
C2 C11 1.501(2)
C2 C3 1.569(2)
C3 C16 1.508(2)
C3 C4 1.572(2)
C4 C22 1.506(2)
C5 C6 1.380(2)
C5 C10 1.386(2)
C6 C7 1.394(2)
C7 C8 1.373(3)
C8 C9 1.368(3)
C9 C10 1.378(2)
C11 C15 1.374(3)
C11 C12 1.378(2)
C12 C13 1.384(3)
C14 C15 1.377(3)
C16 C21 1.388(2)
C16 C17 1.391(2)
C17 C18 1.387(2)
C18 C19 1.368(2)
C19 C20 1.378(2)
C20 C21 1.386(2)
C22 C26 1.385(2)
C22 C23 1.387(2)
C23 C24 1.378(3)
C25 C26 1.383(3)
